data_7133383
loop_
_publ_author_name
'Singh, Suraj'
'Kumar, Rohtash'
'Dubey, Navneet Nandgopal'
'Appayee, Chandrakumar'

_publ_section_title
;
 Synthesis and application of chiral <i>cis</i>-2,5-disubstituted
 pyrrolidine organocatalysts.
;
_journal_issue 66
_journal_name_full 'Chemical communications (Cambridge, England)'
_journal_page_first 8768
_journal_page_last 8771
_journal_paper_doi 10.1039/d4cc03132f
_journal_volume 60
_journal_year 2024
_chemical_absolute_configuration syn
_chemical_formula_moiety 'C21 H21 Cl N2 O4'
_chemical_formula_sum 'C21 H21 Cl N2 O4'
_chemical_formula_weight 400.85
_chemical_melting_point 417
_chemical_name_common '2-((1S,2R,3S)-2-nitro-1,2,3,6-tetrahydro-[1,1'-biphenyl]-3-yl)ethyl (4-chlorophenyl)carbamate'
_chemical_name_systematic '2-((1S,2R,3S)-2-nitro-1,2,3,6-tetrahydro-[1,1'-biphenyl]-3-yl)ethyl (4-chlorophenyl)carbamate'
_space_group_crystal_system orthorhombic
_space_group_IT_number 19
_space_group_name_Hall 'P 2ac 2ab'
_space_group_name_H-M_alt 'P 21 21 21'
_atom_sites_solution_hydrogens mixed
_audit_creation_method SHELXL-2018/3
_audit_update_record
;
2024-07-22 deposited with the CCDC.	2024-07-23 downloaded from the CCDC.
;
_cell_angle_alpha 90
_cell_angle_beta 90
_cell_angle_gamma 90
_cell_formula_units_Z 4
_cell_length_a 5.1998(8)
_cell_length_b 15.781(3)
_cell_length_c 24.305(5)
_cell_measurement_reflns_used 4957
_cell_measurement_temperature 294(2)
_cell_measurement_theta_max 28.34
_cell_measurement_theta_min 2.12
_cell_volume 1994.4(6)
_computing_cell_refinement 'Bruker SAINT'
_computing_data_collection 'Bruker APEX2'
_computing_data_reduction 'Bruker SAINT'
_computing_molecular_graphics 'Bruker SHELXTL'
_computing_publication_material 'Bruker SHELXTL'
_computing_structure_refinement 'SHELXL-2018/3 (Sheldrick, 2018)'
_computing_structure_solution 'SHELXT 2018/2 (Sheldrick, 2018)'
_diffrn_ambient_temperature 294(2)
_diffrn_measured_fraction_theta_full 0.999
_diffrn_measured_fraction_theta_max 0.999
_diffrn_measurement_device_type 'Bruker APEX-II CCD'
_diffrn_measurement_method '\f and \w scans'
_diffrn_radiation_type MoK\a
_diffrn_radiation_wavelength 0.71073
_diffrn_reflns_av_R_equivalents 0.0721
_diffrn_reflns_av_unetI/netI 0.0324
_diffrn_reflns_Laue_measured_fraction_full 0.999
_diffrn_reflns_Laue_measured_fraction_max 0.999
_diffrn_reflns_limit_h_max 6
_diffrn_reflns_limit_h_min -6
_diffrn_reflns_limit_k_max 21
_diffrn_reflns_limit_k_min -21
_diffrn_reflns_limit_l_max 32
_diffrn_reflns_limit_l_min -32
_diffrn_reflns_number 56769
_diffrn_reflns_point_group_measured_fraction_full 0.999
_diffrn_reflns_point_group_measured_fraction_max 0.999
_diffrn_reflns_theta_full 25.242
_diffrn_reflns_theta_max 28.338
_diffrn_reflns_theta_min 2.115
_diffrn_source 'sealed tube'
_exptl_absorpt_coefficient_mu 0.219
_exptl_absorpt_correction_type multi-scan
_exptl_absorpt_process_details sadabs
_exptl_crystal_colour colourless
_exptl_crystal_density_diffrn 1.325
_exptl_crystal_density_method 'not measured'
_exptl_crystal_description block
_exptl_crystal_F_000 832
_exptl_crystal_size_max 0.184
_exptl_crystal_size_mid 0.151
_exptl_crystal_size_min 0.094
_exptl_transmission_factor_max 1
_exptl_transmission_factor_min 0
_refine_diff_density_max 0.163
_refine_diff_density_min -0.268
_refine_diff_density_rms 0.041
_refine_ls_abs_structure_details
;
 Flack x determined using 1327 quotients [(I+)-(I-)]/[(I+)+(I-)]
 (Parsons, Flack and Wagner, Acta Cryst. B69 (2013) 249-259).
;
_refine_ls_abs_structure_Flack -0.01(3)
_refine_ls_extinction_method none
_refine_ls_goodness_of_fit_ref 0.994
_refine_ls_hydrogen_treatment mixed
_refine_ls_matrix_type full
_refine_ls_number_parameters 256
_refine_ls_number_reflns 4957
_refine_ls_number_restraints 0
_refine_ls_restrained_S_all 0.994
_refine_ls_R_factor_all 0.0627
_refine_ls_R_factor_gt 0.0427
_refine_ls_shift/su_max 0.000
_refine_ls_shift/su_mean 0.000
_refine_ls_structure_factor_coef Fsqd
_refine_ls_weighting_details 'w=1/[\s^2^(Fo^2^)+(0.1000P)^2^] where P=(Fo^2^+2Fc^2^)/3'
_refine_ls_weighting_scheme calc
_refine_ls_wR_factor_gt 0.1270
_refine_ls_wR_factor_ref 0.1444
_reflns_Friedel_coverage 0.724
_reflns_Friedel_fraction_full 1.000
_reflns_Friedel_fraction_max 0.999
_reflns_number_gt 3840
_reflns_number_total 4957
_reflns_threshold_expression 'I > 2\s(I)'
_cod_data_source_file d4cc03132f2.cif
_cod_data_source_block 4_Cl_Carbamate_a
_cod_depositor_comments
;
The following automatic conversions were performed:

data item '_chemical_melting_point' value '417K' was changed to '417'
-- the value should be numeric and without a unit designator.

Automatic conversion script
Id: cif_fix_values 8170 2020-07-09 18:12:32Z antanas 

 Adding full bibliography for 7133382--7133383.cif.
;
_cod_original_cell_volume 1994.5(6)
_cod_database_code 7133383
_shelx_shelxl_version_number 2018/3
_shelx_space_group_comment
;
The symmetry employed for this shelxl refinement is uniquely defined
by the following loop, which should always be used as a source of
symmetry information in preference to the above space-group names.
They are only intended as comments.
;
_shelx_estimated_absorpt_t_min 0.976
_shelx_estimated_absorpt_t_max 0.972

loop_
_space_group_symop_operation_xyz
'x, y, z'
'x+1/2, -y+1/2, -z'
'-x, y+1/2, -z+1/2'
'-x+1/2, -y, z+1/2'

loop_
_atom_site_label
_atom_site_type_symbol
_atom_site_fract_x
_atom_site_fract_y
_atom_site_fract_z
_atom_site_U_iso_or_equiv
_atom_site_adp_type
_atom_site_occupancy
_atom_site_site_symmetry_order
_atom_site_calc_flag
_atom_site_refinement_flags_posn
_atom_site_refinement_flags_adp
_atom_site_refinement_flags_occupancy
_atom_site_disorder_assembly
_atom_site_disorder_group
Cl1 Cl 0.9335(3) 0.89643(6) 0.26226(4) 0.0907(4) Uani 1 1 d . . . . .
O1 O 0.7824(4) 0.41645(13) 0.36673(9) 0.0558(5) Uani 1 1 d . . . . .
O2 O 0.6261(4) 0.15910(17) 0.51111(9) 0.0675(6) Uani 1 1 d . . . . .
O3 O 1.0114(4) 0.13716(18) 0.48479(10) 0.0715(7) Uani 1 1 d . . . . .
O4 O 0.4883(4) 0.51376(14) 0.34198(12) 0.0660(6) Uani 1 1 d . . . . .
N1 N 0.9192(4) 0.54178(15) 0.34100(11) 0.0528(6) Uani 1 1 d . . . . .
H21 H 1.092(8) 0.519(3) 0.3442(16) 0.079 Uiso 1 1 d . U . . .
N2 N 0.7831(4) 0.14148(14) 0.47602(9) 0.0441(5) Uani 1 1 d . . . . .
C1 C 0.9254(7) 0.79203(19) 0.28568(12) 0.0572(7) Uani 1 1 d . . . . .
C2 C 0.7312(7) 0.7662(2) 0.32049(14) 0.0622(8) Uani 1 1 d . . . . .
H20 H 0.604475 0.804224 0.331490 0.075 Uiso 1 1 calc R U . . .
C3 C 0.7266(6) 0.68332(19) 0.33887(13) 0.0586(8) Uani 1 1 d . . . . .
H19 H 0.597033 0.665586 0.362598 0.070 Uiso 1 1 calc R U . . .
C4 C 0.9140(5) 0.62659(17) 0.32214(11) 0.0468(6) Uani 1 1 d . . . . .
C5 C 0.7099(5) 0.49260(18) 0.34940(12) 0.0482(6) Uani 1 1 d . . . . .
C6 C 0.5807(6) 0.35425(17) 0.37286(13) 0.0538(7) Uani 1 1 d . . . . .
H3 H 0.485802 0.347767 0.338765 0.065 Uiso 1 1 calc R U . . .
H2 H 0.461997 0.370876 0.401693 0.065 Uiso 1 1 calc R U . . .
C7 C 0.7161(6) 0.27274(17) 0.38783(11) 0.0480(6) Uani 1 1 d . . . . .
H15 H 0.815351 0.281883 0.421091 0.058 Uiso 1 1 calc R U . . .
H16 H 0.835604 0.258343 0.358645 0.058 Uiso 1 1 calc R U . . .
C8 C 0.5345(5) 0.19795(17) 0.39702(11) 0.0455(6) Uani 1 1 d . . . . .
H14 H 0.407922 0.214203 0.424967 0.055 Uiso 1 1 calc R U . . .
C9 C 0.6878(5) 0.12199(16) 0.41881(10) 0.0410(5) Uani 1 1 d . . . . .
H13 H 0.837116 0.113352 0.394871 0.049 Uiso 1 1 calc R U . . .
C10 C 0.5307(5) 0.04001(17) 0.41987(11) 0.0478(6) Uani 1 1 d . . . . .
H12 H 0.369177 0.051846 0.439167 0.057 Uiso 1 1 calc R U . . .
C11 C 0.6648(5) -0.03191(17) 0.45007(11) 0.0486(6) Uani 1 1 d . . . . .
C12 C 0.5938(8) -0.0532(2) 0.50329(13) 0.0683(8) Uani 1 1 d . . . . .
H7 H 0.461045 -0.023854 0.520437 0.082 Uiso 1 1 calc R U . . .
C13 C 0.7193(10) -0.1180(3) 0.53131(15) 0.0794(11) Uani 1 1 d . . . . .
H4 H 0.667960 -0.131890 0.566835 0.095 Uiso 1 1 calc R U . . .
C14 C 0.9160(8) -0.1614(2) 0.50745(16) 0.0738(9) Uani 1 1 d . . . . .
H1 H 1.000895 -0.203989 0.526681 0.089 Uiso 1 1 calc R U . . .
C15 C 0.9874(8) -0.1416(2) 0.45488(17) 0.0764(10) Uani 1 1 d . . . . .
H5 H 1.119735 -0.171557 0.438033 0.092 Uiso 1 1 calc R U . . .
C16 C 0.8647(7) -0.0776(2) 0.42663(13) 0.0639(8) Uani 1 1 d . . . . .
H6 H 0.917203 -0.064650 0.391027 0.077 Uiso 1 1 calc R U . . .
C17 C 0.4645(6) 0.0179(2) 0.36009(13) 0.0603(7) Uani 1 1 d . . . . .
H8 H 0.617177 -0.003453 0.341805 0.072 Uiso 1 1 calc R U . . .
H11 H 0.336037 -0.026708 0.359692 0.072 Uiso 1 1 calc R U . . .
C18 C 0.3643(6) 0.0930(2) 0.32919(12) 0.0604(8) Uani 1 1 d . . . . .
H9 H 0.277543 0.083554 0.296294 0.072 Uiso 1 1 calc R U . . .
C19 C 0.3924(6) 0.1715(2) 0.34607(12) 0.0554(7) Uani 1 1 d . . . . .
H10 H 0.318583 0.214018 0.324807 0.066 Uiso 1 1 calc R U . . .
C21 C 1.1055(6) 0.6534(2) 0.28722(13) 0.0587(7) Uani 1 1 d . . . . .
H17 H 1.230602 0.615303 0.275527 0.070 Uiso 1 1 calc R U . . .
C22 C 1.1131(7) 0.7370(2) 0.26929(13) 0.0633(8) Uani 1 1 d . . . . .
H18 H 1.244859 0.755271 0.246314 0.076 Uiso 1 1 calc R U . . .

loop_
_atom_site_aniso_label
_atom_site_aniso_U_11
_atom_site_aniso_U_22
_atom_site_aniso_U_33
_atom_site_aniso_U_23
_atom_site_aniso_U_13
_atom_site_aniso_U_12
Cl1 0.1287(9) 0.0616(5) 0.0818(6) 0.0183(4) 0.0143(6) 0.0030(6)
O1 0.0423(9) 0.0537(11) 0.0713(13) 0.0134(9) -0.0046(9) -0.0006(9)
O2 0.0576(12) 0.0950(17) 0.0498(10) -0.0129(11) 0.0071(10) 0.0124(12)
O3 0.0444(11) 0.1018(19) 0.0684(13) -0.0133(13) -0.0128(10) 0.0076(12)
O4 0.0370(10) 0.0546(12) 0.1064(18) 0.0121(11) -0.0045(10) 0.0002(9)
N1 0.0368(11) 0.0478(12) 0.0738(15) 0.0032(11) -0.0023(11) -0.0008(10)
N2 0.0391(11) 0.0461(11) 0.0472(11) -0.0028(9) -0.0026(9) 0.0028(9)
C1 0.0676(18) 0.0547(15) 0.0493(14) 0.0022(12) -0.0031(14) -0.0047(15)
C2 0.0627(18) 0.0484(15) 0.076(2) -0.0081(14) 0.0074(16) 0.0019(14)
C3 0.0536(16) 0.0520(16) 0.0701(19) -0.0060(13) 0.0150(14) -0.0059(13)
C4 0.0402(12) 0.0489(13) 0.0514(14) -0.0026(11) -0.0056(11) -0.0029(11)
C5 0.0429(13) 0.0493(15) 0.0524(14) 0.0012(12) -0.0013(11) 0.0031(12)
C6 0.0456(14) 0.0535(15) 0.0622(16) 0.0085(13) 0.0029(13) -0.0007(13)
C7 0.0406(12) 0.0500(15) 0.0533(14) 0.0037(11) -0.0035(11) 0.0012(12)
C8 0.0379(13) 0.0489(13) 0.0499(13) 0.0051(11) 0.0016(11) 0.0037(11)
C9 0.0367(11) 0.0471(13) 0.0394(11) -0.0039(10) 0.0024(9) 0.0010(10)
C10 0.0411(12) 0.0486(13) 0.0536(14) -0.0041(11) 0.0012(11) -0.0020(11)
C11 0.0476(14) 0.0418(13) 0.0564(15) -0.0041(11) -0.0005(11) -0.0038(11)
C12 0.079(2) 0.0647(18) 0.0617(18) 0.0028(15) 0.0159(16) 0.0077(18)
C13 0.103(3) 0.073(2) 0.0615(19) 0.0155(17) 0.0084(19) 0.008(2)
C14 0.082(2) 0.0599(18) 0.079(2) 0.0084(16) -0.012(2) 0.0086(19)
C15 0.073(2) 0.071(2) 0.085(3) -0.0039(18) 0.0017(18) 0.0210(19)
C16 0.0618(18) 0.0640(18) 0.0661(18) 0.0014(15) 0.0100(15) 0.0114(15)
C17 0.0555(16) 0.0647(17) 0.0607(17) -0.0113(14) -0.0102(14) -0.0028(14)
C18 0.0499(16) 0.081(2) 0.0506(15) -0.0025(15) -0.0125(12) -0.0041(15)
C19 0.0447(13) 0.0677(18) 0.0536(15) 0.0075(13) -0.0094(12) 0.0003(14)
C21 0.0464(14) 0.0647(18) 0.0649(17) 0.0052(15) 0.0053(13) 0.0046(14)
C22 0.0581(17) 0.073(2) 0.0587(17) 0.0147(15) 0.0062(15) -0.0005(16)

loop_
_atom_type_symbol
_atom_type_description
_atom_type_scat_dispersion_real
_atom_type_scat_dispersion_imag
_atom_type_scat_source
C C 0.0033 0.0016 'International Tables Vol C Tables 4.2.6.8 and 6.1.1.4'
H H 0.0000 0.0000 'International Tables Vol C Tables 4.2.6.8 and 6.1.1.4'
N N 0.0061 0.0033 'International Tables Vol C Tables 4.2.6.8 and 6.1.1.4'
O O 0.0106 0.0060 'International Tables Vol C Tables 4.2.6.8 and 6.1.1.4'
Cl Cl 0.1484 0.1585 'International Tables Vol C Tables 4.2.6.8 and 6.1.1.4'

loop_
_geom_angle_atom_site_label_1
_geom_angle_atom_site_label_2
_geom_angle_atom_site_label_3
_geom_angle
_geom_angle_site_symmetry_1
_geom_angle_site_symmetry_3
_geom_angle_publ_flag
C5 O1 C6 116.2(2) . . ?
C5 N1 C4 125.2(2) . . ?
C5 N1 H21 121(2) . . ?
C4 N1 H21 113(2) . . ?
O3 N2 O2 123.4(3) . . ?
O3 N2 C9 118.3(2) . . ?
O2 N2 C9 118.3(2) . . ?
C22 C1 C2 121.0(3) . . ?
C22 C1 Cl1 119.3(3) . . ?
C2 C1 Cl1 119.8(3) . . ?
C1 C2 C3 119.3(3) . . ?
C1 C2 H20 120.3 . . ?
C3 C2 H20 120.3 . . ?
C2 C3 C4 120.3(3) . . ?
C2 C3 H19 119.8 . . ?
C4 C3 H19 119.8 . . ?
C21 C4 C3 119.5(3) . . ?
C21 C4 N1 118.5(3) . . ?
C3 C4 N1 122.0(3) . . ?
O4 C5 O1 124.5(3) . . ?
O4 C5 N1 125.7(3) . . ?
O1 C5 N1 109.8(2) . . ?
O1 C6 C7 105.4(2) . . ?
O1 C6 H3 110.7 . . ?
C7 C6 H3 110.7 . . ?
O1 C6 H2 110.7 . . ?
C7 C6 H2 110.7 . . ?
H3 C6 H2 108.8 . . ?
C6 C7 C8 113.9(2) . . ?
C6 C7 H15 108.8 . . ?
C8 C7 H15 108.8 . . ?
C6 C7 H16 108.8 . . ?
C8 C7 H16 108.8 . . ?
H15 C7 H16 107.7 . . ?
C19 C8 C7 113.5(2) . . ?
C19 C8 C9 108.9(2) . . ?
C7 C8 C9 109.5(2) . . ?
C19 C8 H14 108.3 . . ?
C7 C8 H14 108.3 . . ?
C9 C8 H14 108.3 . . ?
N2 C9 C10 109.4(2) . . ?
N2 C9 C8 109.3(2) . . ?
C10 C9 C8 112.9(2) . . ?
N2 C9 H13 108.4 . . ?
C10 C9 H13 108.4 . . ?
C8 C9 H13 108.4 . . ?
C11 C10 C9 113.2(2) . . ?
C11 C10 C17 113.0(2) . . ?
C9 C10 C17 107.3(2) . . ?
C11 C10 H12 107.7 . . ?
C9 C10 H12 107.7 . . ?
C17 C10 H12 107.7 . . ?
C12 C11 C16 117.2(3) . . ?
C12 C11 C10 120.6(3) . . ?
C16 C11 C10 122.2(3) . . ?
C11 C12 C13 120.7(3) . . ?
C11 C12 H7 119.7 . . ?
C13 C12 H7 119.7 . . ?
C14 C13 C12 120.9(3) . . ?
C14 C13 H4 119.5 . . ?
C12 C13 H4 119.5 . . ?
C13 C14 C15 119.2(3) . . ?
C13 C14 H1 120.4 . . ?
C15 C14 H1 120.4 . . ?
C14 C15 C16 120.5(3) . . ?
C14 C15 H5 119.7 . . ?
C16 C15 H5 119.7 . . ?
C15 C16 C11 121.5(3) . . ?
C15 C16 H6 119.2 . . ?
C11 C16 H6 119.2 . . ?
C18 C17 C10 111.9(3) . . ?
C18 C17 H8 109.2 . . ?
C10 C17 H8 109.2 . . ?
C18 C17 H11 109.2 . . ?
C10 C17 H11 109.2 . . ?
H8 C17 H11 107.9 . . ?
C19 C18 C17 123.5(3) . . ?
C19 C18 H9 118.3 . . ?
C17 C18 H9 118.3 . . ?
C18 C19 C8 125.1(3) . . ?
C18 C19 H10 117.5 . . ?
C8 C19 H10 117.5 . . ?
C4 C21 C22 120.4(3) . . ?
C4 C21 H17 119.8 . . ?
C22 C21 H17 119.8 . . ?
C1 C22 C21 119.5(3) . . ?
C1 C22 H18 120.3 . . ?
C21 C22 H18 120.3 . . ?

loop_
_geom_bond_atom_site_label_1
_geom_bond_atom_site_label_2
_geom_bond_distance
_geom_bond_site_symmetry_2
_geom_bond_publ_flag
Cl1 C1 1.744(3) . ?
O1 C5 1.328(3) . ?
O1 C6 1.444(3) . ?
O2 N2 1.213(3) . ?
O3 N2 1.208(3) . ?
O4 C5 1.213(3) . ?
N1 C5 1.352(4) . ?
N1 C4 1.415(4) . ?
N1 H21 0.97(4) . ?
N2 C9 1.508(3) . ?
C1 C22 1.366(5) . ?
C1 C2 1.379(5) . ?
C2 C3 1.383(5) . ?
C2 H20 0.9300 . ?
C3 C4 1.384(4) . ?
C3 H19 0.9300 . ?
C4 C21 1.375(4) . ?
C6 C7 1.511(4) . ?
C6 H3 0.9700 . ?
C6 H2 0.9700 . ?
C7 C8 1.528(4) . ?
C7 H15 0.9700 . ?
C7 H16 0.9700 . ?
C8 C19 1.501(4) . ?
C8 C9 1.534(4) . ?
C8 H14 0.9800 . ?
C9 C10 1.530(4) . ?
C9 H13 0.9800 . ?
C10 C11 1.521(4) . ?
C10 C17 1.534(4) . ?
C10 H12 0.9800 . ?
C11 C12 1.387(4) . ?
C11 C16 1.387(4) . ?
C12 C13 1.391(5) . ?
C12 H7 0.9300 . ?
C13 C14 1.361(6) . ?
C13 H4 0.9300 . ?
C14 C15 1.367(6) . ?
C14 H1 0.9300 . ?
C15 C16 1.378(5) . ?
C15 H5 0.9300 . ?
C16 H6 0.9300 . ?
C17 C18 1.497(5) . ?
C17 H8 0.9700 . ?
C17 H11 0.9700 . ?
C18 C19 1.313(5) . ?
C18 H9 0.9300 . ?
C19 H10 0.9300 . ?
C21 C22 1.390(4) . ?
C21 H17 0.9300 . ?
C22 H18 0.9300 . ?

loop_
_geom_torsion_atom_site_label_1
_geom_torsion_atom_site_label_2
_geom_torsion_atom_site_label_3
_geom_torsion_atom_site_label_4
_geom_torsion
_geom_torsion_site_symmetry_1
_geom_torsion_site_symmetry_2
_geom_torsion_site_symmetry_3
_geom_torsion_site_symmetry_4
_geom_torsion_publ_flag
C22 C1 C2 C3 -0.1(5) . . . . ?
Cl1 C1 C2 C3 -179.9(3) . . . . ?
C1 C2 C3 C4 -0.5(5) . . . . ?
C2 C3 C4 C21 0.2(5) . . . . ?
C2 C3 C4 N1 178.6(3) . . . . ?
C5 N1 C4 C21 -143.5(3) . . . . ?
C5 N1 C4 C3 38.1(4) . . . . ?
C6 O1 C5 O4 4.7(4) . . . . ?
C6 O1 C5 N1 -174.7(2) . . . . ?
C4 N1 C5 O4 0.1(5) . . . . ?
C4 N1 C5 O1 179.6(3) . . . . ?
C5 O1 C6 C7 175.1(2) . . . . ?
O1 C6 C7 C8 179.3(2) . . . . ?
C6 C7 C8 C19 65.2(3) . . . . ?
C6 C7 C8 C9 -173.0(2) . . . . ?
O3 N2 C9 C10 112.4(3) . . . . ?
O2 N2 C9 C10 -66.2(3) . . . . ?
O3 N2 C9 C8 -123.5(3) . . . . ?
O2 N2 C9 C8 57.8(3) . . . . ?
C19 C8 C9 N2 -167.6(2) . . . . ?
C7 C8 C9 N2 67.8(3) . . . . ?
C19 C8 C9 C10 -45.6(3) . . . . ?
C7 C8 C9 C10 -170.2(2) . . . . ?
N2 C9 C10 C11 -48.5(3) . . . . ?
C8 C9 C10 C11 -170.4(2) . . . . ?
N2 C9 C10 C17 -173.8(2) . . . . ?
C8 C9 C10 C17 64.3(3) . . . . ?
C9 C10 C11 C12 101.8(3) . . . . ?
C17 C10 C11 C12 -136.0(3) . . . . ?
C9 C10 C11 C16 -76.8(3) . . . . ?
C17 C10 C11 C16 45.4(4) . . . . ?
C16 C11 C12 C13 -0.2(5) . . . . ?
C10 C11 C12 C13 -178.9(3) . . . . ?
C11 C12 C13 C14 0.7(6) . . . . ?
C12 C13 C14 C15 -1.1(6) . . . . ?
C13 C14 C15 C16 1.1(6) . . . . ?
C14 C15 C16 C11 -0.6(6) . . . . ?
C12 C11 C16 C15 0.2(5) . . . . ?
C10 C11 C16 C15 178.8(3) . . . . ?
C11 C10 C17 C18 -172.6(3) . . . . ?
C9 C10 C17 C18 -47.1(3) . . . . ?
C10 C17 C18 C19 16.6(5) . . . . ?
C17 C18 C19 C8 2.2(5) . . . . ?
C7 C8 C19 C18 134.2(3) . . . . ?
C9 C8 C19 C18 12.0(4) . . . . ?
C3 C4 C21 C22 0.8(5) . . . . ?
N1 C4 C21 C22 -177.7(3) . . . . ?
C2 C1 C22 C21 1.1(5) . . . . ?
Cl1 C1 C22 C21 -179.1(3) . . . . ?
C4 C21 C22 C1 -1.4(5) . . . . ?
